data_4314175
loop_
_publ_author_name
'Yu-Bin Dong'
'Jun-Yan Cheng'
'Ru-Qi Huang'
'Mark D. Smith'
'Hans-Conrad zur Loye'

_publ_section_title
;
 Self-Assembly of Coordination Polymers from AgX (X = SbF6-, PF6-, and
 CF3SO3-) and Oxadiazole-Containing Ligands
;
_journal_name_full 'Inorganic Chemistry'
_journal_page_first 5699
_journal_page_last 5706
_journal_paper_doi 10.1021/ic034306t
_journal_volume 42
_journal_year 2003
_chemical_formula_sum 'C24 H16 Ag2 F12 N8 O2 Sb2'
_chemical_formula_weight 1135.69
_chemical_name_systematic
; 
 ? 
;
_space_group_IT_number 2
_symmetry_cell_setting triclinic
_symmetry_space_group_name_Hall '-P 1'
_symmetry_space_group_name_H-M 'P -1'
_atom_sites_solution_hydrogens geom
_atom_sites_solution_primary direct
_atom_sites_solution_secondary difmap
_audit_creation_method SHELXL-97
_cell_angle_alpha 70.6270(10)
_cell_angle_beta 75.7670(10)
_cell_angle_gamma 73.7560(10)
_cell_formula_units_Z 1
_cell_length_a 8.7221(5)
_cell_length_b 9.2008(6)
_cell_length_c 10.7686(7)
_cell_measurement_reflns_used 5394
_cell_measurement_temperature 150.0(2)
_cell_measurement_theta_max 26.344
_cell_measurement_theta_min 2.468
_cell_volume 771.45(8)
_computing_cell_refinement 'SAINT+ NT V6.02a (Bruker, 1998)'
_computing_data_collection 'SMART NT V5.625 (Bruker, 2000)'
_computing_data_reduction 'SAINT+ NT V6.02a'
_computing_molecular_graphics 'SHELXTL V5.1 (Sheldrick, 1997)'
_computing_publication_material 'SHELXTL V5.1'
_computing_structure_refinement 'SHELXL-97 (Sheldrick, 1997)'
_computing_structure_solution 'SHELXS-97 (Sheldrick, 1990)'
_diffrn_ambient_temperature 150.0(2)
_diffrn_measured_fraction_theta_full 0.997
_diffrn_measured_fraction_theta_max 0.997
_diffrn_measurement_device_type 'Bruker SMART APEX CCD diffractometer'
_diffrn_measurement_method 'omega scans'
_diffrn_radiation_monochromator graphite
_diffrn_radiation_source 'sealed tube'
_diffrn_radiation_type MoK\a
_diffrn_radiation_wavelength 0.71073
_diffrn_reflns_av_R_equivalents 0.0225
_diffrn_reflns_av_sigmaI/netI 0.0358
_diffrn_reflns_limit_h_max 10
_diffrn_reflns_limit_h_min -10
_diffrn_reflns_limit_k_max 11
_diffrn_reflns_limit_k_min -11
_diffrn_reflns_limit_l_max 13
_diffrn_reflns_limit_l_min -13
_diffrn_reflns_number 7114
_diffrn_reflns_theta_full 26.34
_diffrn_reflns_theta_max 26.34
_diffrn_reflns_theta_min 2.03
_diffrn_standards_decay_% <1
_exptl_absorpt_coefficient_mu 3.096
_exptl_absorpt_correction_T_max 0.6939
_exptl_absorpt_correction_T_min 0.5426
_exptl_absorpt_correction_type multi-scan
_exptl_absorpt_process_details '(SADABS, Bruker, 1997)'
_exptl_crystal_colour colorless
_exptl_crystal_density_diffrn 2.445
_exptl_crystal_density_method 'not measured'
_exptl_crystal_description parallelipiped
_exptl_crystal_F_000 536
_exptl_crystal_size_max 0.24
_exptl_crystal_size_mid 0.16
_exptl_crystal_size_min 0.08
_refine_diff_density_max 0.634
_refine_diff_density_min -0.818
_refine_diff_density_rms 0.114
_refine_ls_extinction_method none
_refine_ls_goodness_of_fit_ref 1.018
_refine_ls_hydrogen_treatment refU
_refine_ls_matrix_type full
_refine_ls_number_parameters 234
_refine_ls_number_reflns 3150
_refine_ls_number_restraints 0
_refine_ls_restrained_S_all 1.018
_refine_ls_R_factor_all 0.0299
_refine_ls_R_factor_gt 0.0252
_refine_ls_shift/su_max 0.001
_refine_ls_shift/su_mean 0.000
_refine_ls_structure_factor_coef Fsqd
_refine_ls_weighting_details 'calc w=1/[\s^2^(Fo^2^)+(0.0208P)^2^+0.0000P] where P=(Fo^2^+2Fc^2^)/3'
_refine_ls_weighting_scheme calc
_refine_ls_wR_factor_gt 0.0518
_refine_ls_wR_factor_ref 0.0527
_reflns_number_gt 2677
_reflns_number_total 3150
_reflns_threshold_expression >2sigma(I)
_cod_data_source_file ic034306tsi20030718_111823_3.cif
_cod_data_source_block ybd3
_cod_depositor_comments
;
The following automatic conversions were performed:

'_symmetry_cell_setting' value 'Triclinic' changed to 'triclinic'
according to the built-in table from CIF Core dictionary named
'cif_core.dic' version 2.4.1 from 2010-06-29.

Automatic conversion script
Id: cif_fix_values 1646 2011-03-28 12:23:43Z adriana 
;
_cod_database_code 4314175

loop_
_symmetry_equiv_pos_as_xyz
'x, y, z'
'-x, -y, -z'

loop_
_atom_site_label
_atom_site_type_symbol
_atom_site_fract_x
_atom_site_fract_y
_atom_site_fract_z
_atom_site_U_iso_or_equiv
_atom_site_adp_type
_atom_site_occupancy
_atom_site_symmetry_multiplicity
_atom_site_calc_flag
_atom_site_refinement_flags
_atom_site_disorder_assembly
_atom_site_disorder_group
Ag Ag 0.33115(3) 0.92031(3) 0.07980(3) 0.02670(8) Uani 1 1 d . . .
C1 C 0.5463(4) 0.6622(4) 0.2577(3) 0.0213(7) Uani 1 1 d . . .
H1 H 0.5435 0.6081 0.1972 0.021(9) Uiso 1 1 calc R . .
C2 C 0.6332(4) 0.5825(4) 0.3609(3) 0.0193(7) Uani 1 1 d . . .
C3 C 0.6391(4) 0.6610(4) 0.4492(3) 0.0229(7) Uani 1 1 d . . .
H3 H 0.6981 0.6091 0.5209 0.026(9) Uiso 1 1 calc R . .
C4 C 0.5570(4) 0.8162(4) 0.4300(3) 0.0259(8) Uani 1 1 d . . .
H4 H 0.5598 0.8735 0.4880 0.031(10) Uiso 1 1 calc R . .
C5 C 0.4708(4) 0.8875(4) 0.3262(3) 0.0254(8) Uani 1 1 d . . .
H5 H 0.4127 0.9938 0.3154 0.028(10) Uiso 1 1 calc R . .
C6 C 0.7172(4) 0.4185(4) 0.3792(3) 0.0189(7) Uani 1 1 d . . .
C7 C 0.8087(4) 0.1982(4) 0.3368(3) 0.0200(7) Uani 1 1 d . . .
C8 C 0.7695(4) 0.1139(4) 0.1542(3) 0.0206(7) Uani 1 1 d . . .
H8 H 0.7033 0.2156 0.1241 0.015(8) Uiso 1 1 calc R . .
C9 C 0.8392(4) 0.0814(4) 0.2645(3) 0.0185(7) Uani 1 1 d . . .
C10 C 0.9383(4) -0.0662(4) 0.3081(3) 0.0242(8) Uani 1 1 d . . .
H10 H 0.9887 -0.0913 0.3836 0.026(9) Uiso 1 1 calc R . .
C11 C 0.9617(4) -0.1748(4) 0.2396(3) 0.0257(8) Uani 1 1 d . . .
H11 H 1.0298 -0.2762 0.2669 0.029(10) Uiso 1 1 calc R . .
C12 C 0.8858(4) -0.1359(4) 0.1307(3) 0.0237(7) Uani 1 1 d . . .
H12 H 0.9007 -0.2127 0.0853 0.024(9) Uiso 1 1 calc R . .
N1 N 0.4657(3) 0.8131(3) 0.2398(3) 0.0226(6) Uani 1 1 d . . .
N2 N 0.7950(3) 0.3280(3) 0.4746(3) 0.0242(6) Uani 1 1 d . . .
N3 N 0.8557(4) 0.1820(3) 0.4461(3) 0.0256(7) Uani 1 1 d . . .
N4 N 0.7913(3) 0.0078(3) 0.0870(3) 0.0215(6) Uani 1 1 d . . .
O1 O 0.7179(3) 0.3447(2) 0.2888(2) 0.0185(5) Uani 1 1 d . . .
Sb Sb 0.23260(3) 0.37622(3) 0.14828(2) 0.02621(8) Uani 1 1 d . . .
F1 F 0.1867(3) 0.4893(3) -0.0194(2) 0.0714(9) Uani 1 1 d . . .
F2 F 0.2861(4) 0.2598(3) 0.3147(3) 0.0842(11) Uani 1 1 d . . .
F3 F 0.3136(3) 0.5397(4) 0.1549(4) 0.0869(11) Uani 1 1 d . . .
F4 F 0.0308(3) 0.4664(3) 0.2278(2) 0.0409(6) Uani 1 1 d . . .
F5 F 0.1527(3) 0.2105(3) 0.1433(3) 0.0552(7) Uani 1 1 d . . .
F6 F 0.4352(3) 0.2798(3) 0.0709(3) 0.0645(8) Uani 1 1 d . . .

loop_
_atom_site_aniso_label
_atom_site_aniso_U_11
_atom_site_aniso_U_22
_atom_site_aniso_U_33
_atom_site_aniso_U_23
_atom_site_aniso_U_13
_atom_site_aniso_U_12
Ag 0.03354(17) 0.02317(15) 0.02491(15) -0.00753(12) -0.01535(12) 0.00146(12)
C1 0.0274(18) 0.0196(17) 0.0185(17) -0.0065(14) -0.0056(14) -0.0050(14)
C2 0.0212(17) 0.0177(16) 0.0188(17) -0.0046(14) -0.0032(14) -0.0045(14)
C3 0.0264(18) 0.0229(18) 0.0200(18) -0.0042(15) -0.0099(15) -0.0031(15)
C4 0.035(2) 0.0213(17) 0.0234(18) -0.0087(15) -0.0085(16) -0.0037(15)
C5 0.033(2) 0.0161(17) 0.0270(19) -0.0063(15) -0.0096(16) -0.0014(15)
C6 0.0208(17) 0.0197(16) 0.0173(17) -0.0067(14) -0.0032(14) -0.0046(14)
C7 0.0230(17) 0.0155(16) 0.0193(17) -0.0043(14) -0.0054(14) 0.0001(14)
C8 0.0198(17) 0.0162(16) 0.0244(18) -0.0061(14) -0.0058(14) 0.0004(14)
C9 0.0188(16) 0.0183(16) 0.0191(17) -0.0060(14) -0.0044(14) -0.0033(13)
C10 0.0260(19) 0.0215(17) 0.0251(19) -0.0051(15) -0.0127(15) 0.0004(15)
C11 0.0289(19) 0.0163(17) 0.031(2) -0.0076(15) -0.0110(16) 0.0031(15)
C12 0.0262(18) 0.0199(17) 0.0265(19) -0.0093(15) -0.0070(15) -0.0018(14)
N1 0.0275(15) 0.0193(14) 0.0217(15) -0.0052(12) -0.0100(13) -0.0014(12)
N2 0.0311(16) 0.0197(15) 0.0227(15) -0.0078(13) -0.0109(13) 0.0009(13)
N3 0.0339(17) 0.0192(14) 0.0252(16) -0.0086(13) -0.0127(13) 0.0016(13)
N4 0.0258(15) 0.0197(14) 0.0199(15) -0.0064(12) -0.0092(12) -0.0006(12)
O1 0.0232(12) 0.0139(11) 0.0192(12) -0.0051(9) -0.0084(10) -0.0008(9)
Sb 0.02670(14) 0.02385(14) 0.03013(15) -0.01032(11) -0.01175(11) 0.00060(10)
F1 0.0577(17) 0.087(2) 0.0317(14) 0.0173(14) -0.0056(13) 0.0007(16)
F2 0.134(3) 0.0664(18) 0.0488(17) -0.0302(15) -0.0647(18) 0.0438(18)
F3 0.0465(17) 0.072(2) 0.170(3) -0.066(2) -0.0084(19) -0.0268(15)
F4 0.0329(12) 0.0376(13) 0.0502(14) -0.0215(11) 0.0051(11) -0.0041(10)
F5 0.0728(18) 0.0453(14) 0.0627(17) -0.0337(14) 0.0006(14) -0.0250(13)
F6 0.0277(13) 0.092(2) 0.081(2) -0.0531(18) -0.0161(13) 0.0161(13)

loop_
_atom_type_symbol
_atom_type_description
_atom_type_scat_dispersion_real
_atom_type_scat_dispersion_imag
_atom_type_scat_source
C C 0.0033 0.0016 'International Tables Vol C Tables 4.2.6.8 and 6.1.1.4'
H H 0.0000 0.0000 'International Tables Vol C Tables 4.2.6.8 and 6.1.1.4'
N N 0.0061 0.0033 'International Tables Vol C Tables 4.2.6.8 and 6.1.1.4'
O O 0.0106 0.0060 'International Tables Vol C Tables 4.2.6.8 and 6.1.1.4'
F F 0.0171 0.0103 'International Tables Vol C Tables 4.2.6.8 and 6.1.1.4'
Ag Ag -0.8971 1.1015 'International Tables Vol C Tables 4.2.6.8 and 6.1.1.4'
Sb Sb -0.5866 1.5461 'International Tables Vol C Tables 4.2.6.8 and 6.1.1.4'

loop_
_geom_angle_atom_site_label_1
_geom_angle_atom_site_label_2
_geom_angle_atom_site_label_3
_geom_angle
_geom_angle_site_symmetry_1
_geom_angle_site_symmetry_3
_geom_angle_publ_flag
N1 Ag N4 170.87(10) . 2_665 ?
N1 Ag F5 100.62(9) . 1_565 ?
N4 Ag F5 88.33(9) 2_665 1_565 ?
N1 Ag F6 88.88(9) . 2_665 ?
N4 Ag F6 83.39(9) 2_665 2_665 ?
F5 Ag F6 157.45(8) 1_565 2_665 ?
N1 Ag F3 78.20(9) . . ?
N4 Ag F3 93.74(9) 2_665 . ?
F5 Ag F3 140.99(7) 1_565 . ?
F6 Ag F3 60.80(8) 2_665 . ?
N1 Ag Ag 83.24(8) . 2_675 ?
N4 Ag Ag 98.40(8) 2_665 2_675 ?
F5 Ag Ag 91.81(5) 1_565 2_675 ?
F6 Ag Ag 68.85(6) 2_665 2_675 ?
F3 Ag Ag 126.18(5) . 2_675 ?
N1 C1 C2 122.5(3) . . ?
C1 C2 C3 119.1(3) . . ?
C1 C2 C6 121.3(3) . . ?
C3 C2 C6 119.6(3) . . ?
C4 C3 C2 118.2(3) . . ?
C5 C4 C3 119.5(3) . . ?
N1 C5 C4 122.6(3) . . ?
N2 C6 O1 113.0(3) . . ?
N2 C6 C2 127.7(3) . . ?
O1 C6 C2 119.3(3) . . ?
N3 C7 O1 112.7(3) . . ?
N3 C7 C9 128.3(3) . . ?
O1 C7 C9 119.0(3) . . ?
N4 C8 C9 122.7(3) . . ?
C8 C9 C10 119.1(3) . . ?
C8 C9 C7 121.0(3) . . ?
C10 C9 C7 119.9(3) . . ?
C11 C10 C9 118.5(3) . . ?
C10 C11 C12 119.6(3) . . ?
N4 C12 C11 122.0(3) . . ?
C5 N1 C1 117.9(3) . . ?
C5 N1 Ag 123.3(2) . . ?
C1 N1 Ag 118.8(2) . . ?
C6 N2 N3 105.8(3) . . ?
C7 N3 N2 106.3(3) . . ?
C8 N4 C12 118.0(3) . . ?
C8 N4 Ag 117.0(2) . 2_665 ?
C12 N4 Ag 124.9(2) . 2_665 ?
C6 O1 C7 102.3(2) . . ?
F1 Sb F4 91.48(11) . . ?
F1 Sb F2 178.04(13) . . ?
F4 Sb F2 90.46(12) . . ?
F1 Sb F3 90.11(16) . . ?
F4 Sb F3 89.11(11) . . ?
F2 Sb F3 89.68(15) . . ?
F1 Sb F5 90.56(13) . . ?
F4 Sb F5 91.11(11) . . ?
F2 Sb F5 89.65(13) . . ?
F3 Sb F5 179.30(14) . . ?
F1 Sb F6 89.51(12) . . ?
F4 Sb F6 178.43(12) . . ?
F2 Sb F6 88.55(13) . . ?
F3 Sb F6 92.11(12) . . ?
F5 Sb F6 87.66(12) . . ?
Sb F3 Ag 153.96(16) . . ?

loop_
_geom_bond_atom_site_label_1
_geom_bond_atom_site_label_2
_geom_bond_distance
_geom_bond_site_symmetry_2
_geom_bond_publ_flag
Ag N1 2.130(3) . ?
Ag N4 2.137(3) 2_665 ?
Ag F5 2.895(2) 1_565 ?
Ag F6 2.904(2) 2_665 ?
Ag F3 3.362(3) . ?
Ag Ag 3.4692(6) 2_675 ?
C1 N1 1.343(4) . ?
C1 C2 1.382(4) . ?
C2 C3 1.388(4) . ?
C2 C6 1.452(4) . ?
C3 C4 1.378(4) . ?
C4 C5 1.377(5) . ?
C5 N1 1.341(4) . ?
C6 N2 1.292(4) . ?
C6 O1 1.357(4) . ?
C7 N3 1.289(4) . ?
C7 O1 1.361(4) . ?
C7 C9 1.459(4) . ?
C8 N4 1.346(4) . ?
C8 C9 1.373(4) . ?
C9 C10 1.389(4) . ?
C10 C11 1.373(4) . ?
C11 C12 1.384(4) . ?
C12 N4 1.348(4) . ?
N2 N3 1.405(4) . ?
N4 Ag 2.137(3) 2_665 ?
Sb F1 1.838(2) . ?
Sb F4 1.853(2) . ?
Sb F2 1.854(2) . ?
Sb F3 1.859(3) . ?
Sb F5 1.865(2) . ?
Sb F6 1.869(2) . ?

loop_
_geom_torsion_atom_site_label_1
_geom_torsion_atom_site_label_2
_geom_torsion_atom_site_label_3
_geom_torsion_atom_site_label_4
_geom_torsion
_geom_torsion_site_symmetry_1
_geom_torsion_site_symmetry_2
_geom_torsion_site_symmetry_3
_geom_torsion_site_symmetry_4
_geom_torsion_publ_flag
N1 C1 C2 C3 -0.5(5) . . . . ?
N1 C1 C2 C6 179.0(3) . . . . ?
C1 C2 C3 C4 0.1(5) . . . . ?
C6 C2 C3 C4 -179.4(3) . . . . ?
C2 C3 C4 C5 0.8(5) . . . . ?
C3 C4 C5 N1 -1.5(5) . . . . ?
C1 C2 C6 N2 -176.0(3) . . . . ?
C3 C2 C6 N2 3.6(5) . . . . ?
C1 C2 C6 O1 3.7(5) . . . . ?
C3 C2 C6 O1 -176.7(3) . . . . ?
N4 C8 C9 C10 1.0(5) . . . . ?
N4 C8 C9 C7 -178.2(3) . . . . ?
N3 C7 C9 C8 174.9(3) . . . . ?
O1 C7 C9 C8 -4.1(5) . . . . ?
N3 C7 C9 C10 -4.2(5) . . . . ?
O1 C7 C9 C10 176.7(3) . . . . ?
C8 C9 C10 C11 -0.6(5) . . . . ?
C7 C9 C10 C11 178.6(3) . . . . ?
C9 C10 C11 C12 -0.6(5) . . . . ?
C10 C11 C12 N4 1.5(5) . . . . ?
C4 C5 N1 C1 1.1(5) . . . . ?
C4 C5 N1 Ag 179.3(3) . . . . ?
C2 C1 N1 C5 0.0(5) . . . . ?
C2 C1 N1 Ag -178.4(2) . . . . ?
N4 Ag N1 C5 -177.1(6) 2_665 . . . ?
F5 Ag N1 C5 -8.6(3) 1_565 . . . ?
F6 Ag N1 C5 150.8(3) 2_665 . . . ?
F3 Ag N1 C5 -148.8(3) . . . . ?
Ag Ag N1 C5 82.0(3) 2_675 . . . ?
N4 Ag N1 C1 1.2(8) 2_665 . . . ?
F5 Ag N1 C1 169.7(2) 1_565 . . . ?
F6 Ag N1 C1 -30.9(3) 2_665 . . . ?
F3 Ag N1 C1 29.4(2) . . . . ?
Ag Ag N1 C1 -99.8(2) 2_675 . . . ?
O1 C6 N2 N3 1.0(4) . . . . ?
C2 C6 N2 N3 -179.3(3) . . . . ?
O1 C7 N3 N2 -0.8(4) . . . . ?
C9 C7 N3 N2 -179.9(3) . . . . ?
C6 N2 N3 C7 -0.1(4) . . . . ?
C9 C8 N4 C12 -0.1(5) . . . . ?
C9 C8 N4 Ag 178.8(2) . . . 2_665 ?
C11 C12 N4 C8 -1.2(5) . . . . ?
C11 C12 N4 Ag -180.0(2) . . . 2_665 ?
N2 C6 O1 C7 -1.4(4) . . . . ?
C2 C6 O1 C7 178.8(3) . . . . ?
N3 C7 O1 C6 1.3(4) . . . . ?
C9 C7 O1 C6 -179.5(3) . . . . ?
F1 Sb F3 Ag 30.4(4) . . . . ?
F4 Sb F3 Ag -61.1(3) . . . . ?
F2 Sb F3 Ag -151.6(4) . . . . ?
F5 Sb F3 Ag -169(10) . . . . ?
F6 Sb F3 Ag 119.9(3) . . . . ?
N1 Ag F3 Sb 165.8(4) . . . . ?
N4 Ag F3 Sb -18.5(4) 2_665 . . . ?
F5 Ag F3 Sb 73.5(4) 1_565 . . . ?
F6 Ag F3 Sb -98.8(4) 2_665 . . . ?
Ag Ag F3 Sb -121.7(3) 2_675 . . . ?
